data_4505223
loop_
_publ_author_name
'Shattock, Tanise R.'
'Vishweshwar, Peddy'
'Wang, Zhenqiang'
'Zaworotko, Michael J.'

_publ_section_title
;
 18-Fold Interpenetration and Concomitant Polymorphism in the 2:3
 Co-Crystal of Trimesic Acid and 1,2-Bis(4-pyridyl)ethane&#x2020;
;
_journal_issue 6
_journal_name_full 'Crystal Growth &amp; Design'
_journal_page_first 2046
_journal_paper_doi 10.1021/cg0501985
_journal_volume 5
_journal_year 2005
_chemical_formula_moiety '3(C12 H12 N2), 2(C9 H6 O6)'
_chemical_formula_sum 'C54 H48 N6 O12'
_chemical_formula_weight 972.98
_chemical_name_common
;
2:3 co-crystal Form II of Trimesic acid and 1,2-bis(4-pyridyl)ethane
;
_chemical_name_systematic
; 
 2:3 co-crystal Form II of 
 Benzene-1,3,5-tricarboxylic acid and 1,2-bis(4-pyridyl)ethane 
;
_space_group_IT_number 14
_symmetry_cell_setting monoclinic
_symmetry_space_group_name_Hall '-P 2yn'
_symmetry_space_group_name_H-M 'P 1 21/n 1'
_atom_sites_solution_hydrogens geom
_atom_sites_solution_primary direct
_atom_sites_solution_secondary difmap
_audit_creation_method SHELXL-97
_cell_angle_alpha 90.00
_cell_angle_beta 94.309(4)
_cell_angle_gamma 90.00
_cell_formula_units_Z 2
_cell_length_a 10.344(2)
_cell_length_b 12.313(2)
_cell_length_c 18.914(4)
_cell_measurement_reflns_used 2213
_cell_measurement_temperature 100(2)
_cell_measurement_theta_max 25.96
_cell_measurement_theta_min 2.32
_cell_volume 2402.2(8)
_computing_cell_refinement 'Bruker SMART'
_computing_data_collection 'Bruker SMART'
_computing_data_reduction 'Bruker SAINT'
_computing_molecular_graphics 'Bruker SHELXTL'
_computing_publication_material 'Bruker SHELXTL'
_computing_structure_refinement 'SHELXL-97 (Sheldrick, 1997)'
_computing_structure_solution 'SHELXS-97 (Sheldrick, 1990)'
_diffrn_ambient_temperature 100(2)
_diffrn_measured_fraction_theta_full 1.000
_diffrn_measured_fraction_theta_max 1.000
_diffrn_measurement_device_type 'CCD area detector'
_diffrn_measurement_method 'phi and omega scans'
_diffrn_radiation_monochromator graphite
_diffrn_radiation_source 'fine-focus sealed tube'
_diffrn_radiation_type MoK\a
_diffrn_radiation_wavelength 0.71073
_diffrn_reflns_av_R_equivalents 0.1269
_diffrn_reflns_av_sigmaI/netI 0.1457
_diffrn_reflns_limit_h_max 9
_diffrn_reflns_limit_h_min -12
_diffrn_reflns_limit_k_max 14
_diffrn_reflns_limit_k_min -11
_diffrn_reflns_limit_l_max 22
_diffrn_reflns_limit_l_min -19
_diffrn_reflns_number 11890
_diffrn_reflns_theta_full 24.71
_diffrn_reflns_theta_max 24.71
_diffrn_reflns_theta_min 1.98
_exptl_absorpt_coefficient_mu 0.096
_exptl_absorpt_correction_type none
_exptl_crystal_colour colorless
_exptl_crystal_density_diffrn 1.345
_exptl_crystal_density_meas ?
_exptl_crystal_density_method 'not measured'
_exptl_crystal_description block
_exptl_crystal_F_000 1020
_exptl_crystal_preparation 'Dimethyl sulfoxide (DMSO)'
_exptl_crystal_size_max 0.25
_exptl_crystal_size_mid 0.15
_exptl_crystal_size_min 0.10
_refine_diff_density_max 0.236
_refine_diff_density_min -0.284
_refine_diff_density_rms 0.064
_refine_ls_extinction_method none
_refine_ls_goodness_of_fit_ref 0.906
_refine_ls_hydrogen_treatment mixed
_refine_ls_matrix_type full
_refine_ls_number_parameters 325
_refine_ls_number_reflns 4096
_refine_ls_number_restraints 0
_refine_ls_restrained_S_all 0.906
_refine_ls_R_factor_all 0.1350
_refine_ls_R_factor_gt 0.0626
_refine_ls_shift/su_max 0.000
_refine_ls_shift/su_mean 0.000
_refine_ls_structure_factor_coef Fsqd
_refine_ls_weighting_details 'calc w=1/[\s^2^(Fo^2^)+(0.0466P)^2^+0.0000P] where P=(Fo^2^+2Fc^2^)/3'
_refine_ls_weighting_scheme calc
_refine_ls_wR_factor_gt 0.1241
_refine_ls_wR_factor_ref 0.1484
_reflns_number_gt 2152
_reflns_number_total 4096
_reflns_threshold_expression >2sigma(I)
_cod_data_source_file cg0501985si20050504_092326.cif
_cod_data_source_block ts503c2
_cod_depositor_comments
;
The following automatic conversions were performed:

'_symmetry_cell_setting' value 'Monoclinic' changed to 'monoclinic'
according to /home/saulius/struct/CIF-dictionaries/cif_core.dic
dictionary named 'cif_core.dic' version 2.4.1 from 2010-06-29.

Automatic conversion script
Id: cif_fix_values 1715 2011-07-08 13:25:40Z adriana 

The following automatic conversions were performed:

'_exptl_crystal_density_meas' value 'not measured' was changed to '?'
- the value is perceived as not measured.

Automatic conversion script
Id: cif_fix_values 3008 2015-01-20 13:52:24Z robertas 
;
_cod_original_cell_volume 2402.3(8)
_cod_original_sg_symbol_H-M P2(1)/n
_cod_database_code 4505223

loop_
_symmetry_equiv_pos_as_xyz
'x, y, z'
'-x+1/2, y+1/2, -z+1/2'
'-x, -y, -z'
'x-1/2, -y-1/2, z-1/2'

loop_
_atom_site_label
_atom_site_type_symbol
_atom_site_fract_x
_atom_site_fract_y
_atom_site_fract_z
_atom_site_U_iso_or_equiv
_atom_site_adp_type
_atom_site_occupancy
_atom_site_symmetry_multiplicity
_atom_site_calc_flag
_atom_site_refinement_flags
O1 O 0.7875(2) 0.0962(2) 1.17910(12) 0.0256(7) Uani 1 1 d .
H1O H 0.7892 0.0817 1.2379 0.031 Uiso 1 1 d R
O2 O 0.8337(2) -0.0830(2) 1.17296(12) 0.0285(7) Uani 1 1 d .
O3 O 0.9237(2) -0.2384(2) 0.93708(12) 0.0301(7) Uani 1 1 d .
O4 O 0.9032(2) -0.1292(2) 0.84127(12) 0.0276(7) Uani 1 1 d .
H4O H 0.9176 -0.1991 0.8117 0.033 Uiso 1 1 d R
O5 O 0.7743(2) 0.2606(2) 0.86552(13) 0.0322(7) Uani 1 1 d .
O6 O 0.6626(2) 0.2945(2) 0.96111(13) 0.0306(7) Uani 1 1 d .
H6O H 0.6460 0.3737 0.9330 0.037 Uiso 1 1 d R
C1 C 0.8120(3) 0.0209(3) 1.06573(18) 0.0203(9) Uani 1 1 d .
C2 C 0.8512(3) -0.0657(3) 1.02508(18) 0.0203(9) Uani 1 1 d .
H2 H 0.8753 -0.1325 1.0474 0.024 Uiso 1 1 calc R
C3 C 0.8556(3) -0.0552(3) 0.95156(18) 0.0205(9) Uani 1 1 d .
C4 C 0.8203(3) 0.0440(3) 0.91978(19) 0.0212(9) Uani 1 1 d .
H4 H 0.8253 0.0528 0.8702 0.025 Uiso 1 1 calc R
C5 C 0.7781(3) 0.1296(3) 0.95969(17) 0.0200(9) Uani 1 1 d .
C6 C 0.7734(3) 0.1168(3) 1.03257(18) 0.0217(9) Uani 1 1 d .
H6 H 0.7433 0.1750 1.0600 0.026 Uiso 1 1 calc R
C7 C 0.8133(3) 0.0058(3) 1.14433(19) 0.0229(9) Uani 1 1 d .
C8 C 0.8978(3) -0.1500(3) 0.90953(19) 0.0218(9) Uani 1 1 d .
C9 C 0.7402(4) 0.2345(3) 0.9237(2) 0.0254(9) Uani 1 1 d .
N11 N 0.8992(3) -0.0198(3) 0.59934(16) 0.0263(8) Uani 1 1 d .
N12 N 0.9501(3) 0.6947(3) 0.77132(16) 0.0246(8) Uani 1 1 d .
C11 C 0.9072(3) -0.0115(3) 0.6703(2) 0.0260(10) Uani 1 1 d .
H11 H 0.8973 -0.0755 0.6974 0.031 Uiso 1 1 calc R
C12 C 0.9290(3) 0.0845(3) 0.7057(2) 0.0271(10) Uani 1 1 d .
H12 H 0.9360 0.0856 0.7560 0.033 Uiso 1 1 calc R
C13 C 0.9409(4) 0.1810(3) 0.6676(2) 0.0292(10) Uani 1 1 d .
C14 C 0.9336(4) 0.1721(3) 0.5939(2) 0.0304(10) Uani 1 1 d .
H14 H 0.9426 0.2348 0.5653 0.036 Uiso 1 1 calc R
C15 C 0.9134(4) 0.0719(3) 0.5628(2) 0.0278(10) Uani 1 1 d .
H15 H 0.9094 0.0676 0.5125 0.033 Uiso 1 1 calc R
C16 C 0.9572(5) 0.2857(4) 0.7073(2) 0.0524(14) Uani 1 1 d .
H16A H 1.0407 0.2833 0.7364 0.063 Uiso 1 1 calc R
H16B H 0.8874 0.2912 0.7402 0.063 Uiso 1 1 calc R
C17 C 0.9547(4) 0.3870(3) 0.66235(19) 0.0261(10) Uani 1 1 d .
H17A H 0.8761 0.3850 0.6291 0.031 Uiso 1 1 calc R
H17B H 1.0308 0.3857 0.6336 0.031 Uiso 1 1 calc R
C18 C 0.9558(3) 0.4936(3) 0.70274(19) 0.0232(9) Uani 1 1 d .
C19 C 1.0067(3) 0.5861(3) 0.6735(2) 0.0256(10) Uani 1 1 d .
H19 H 1.0444 0.5820 0.6293 0.031 Uiso 1 1 calc R
C20 C 1.0024(4) 0.6849(3) 0.7089(2) 0.0269(10) Uani 1 1 d .
H20 H 1.0377 0.7475 0.6882 0.032 Uiso 1 1 calc R
C21 C 0.9011(3) 0.6057(3) 0.79968(19) 0.0275(10) Uani 1 1 d .
H21 H 0.8633 0.6120 0.8437 0.033 Uiso 1 1 calc R
C22 C 0.9031(3) 0.5051(3) 0.76766(19) 0.0274(10) Uani 1 1 d .
H22 H 0.8685 0.4437 0.7901 0.033 Uiso 1 1 calc R
N31 N 0.7507(3) 0.0625(3) 0.31157(15) 0.0242(8) Uani 1 1 d .
C31 C 0.7370(3) -0.0414(3) 0.33209(19) 0.0252(10) Uani 1 1 d .
H31 H 0.7665 -0.0976 0.3029 0.030 Uiso 1 1 calc R
C32 C 0.6820(3) -0.0696(3) 0.39367(18) 0.0255(10) Uani 1 1 d .
H32 H 0.6742 -0.1438 0.4063 0.031 Uiso 1 1 calc R
C33 C 0.6380(3) 0.0110(3) 0.43722(18) 0.0243(9) Uani 1 1 d .
C34 C 0.6548(4) 0.1178(3) 0.41701(18) 0.0275(10) Uani 1 1 d .
H34 H 0.6284 0.1752 0.4462 0.033 Uiso 1 1 calc R
C35 C 0.7097(3) 0.1410(3) 0.35466(19) 0.0273(10) Uani 1 1 d .
H35 H 0.7192 0.2148 0.3414 0.033 Uiso 1 1 calc R
C36 C 0.5719(3) -0.0167(3) 0.50352(19) 0.0294(10) Uani 1 1 d .
H36A H 0.6165 0.0213 0.5446 0.035 Uiso 1 1 calc R
H36B H 0.5786 -0.0958 0.5124 0.035 Uiso 1 1 calc R

loop_
_atom_site_aniso_label
_atom_site_aniso_U_11
_atom_site_aniso_U_22
_atom_site_aniso_U_33
_atom_site_aniso_U_23
_atom_site_aniso_U_13
_atom_site_aniso_U_12
O1 0.0374(17) 0.0173(16) 0.0229(14) -0.0013(12) 0.0081(12) 0.0027(12)
O2 0.0366(17) 0.0223(18) 0.0271(15) 0.0041(13) 0.0059(12) 0.0050(13)
O3 0.0484(19) 0.0176(17) 0.0254(15) 0.0000(13) 0.0100(13) 0.0055(13)
O4 0.0446(17) 0.0182(16) 0.0210(15) -0.0018(12) 0.0091(12) 0.0029(13)
O5 0.0446(18) 0.0261(18) 0.0269(16) 0.0040(13) 0.0085(14) 0.0017(14)
O6 0.0462(18) 0.0155(16) 0.0311(16) 0.0027(13) 0.0101(13) 0.0053(13)
C1 0.020(2) 0.019(2) 0.022(2) -0.0010(17) 0.0072(17) -0.0012(17)
C2 0.022(2) 0.012(2) 0.027(2) 0.0008(18) 0.0049(17) -0.0006(16)
C3 0.020(2) 0.016(2) 0.025(2) 0.0006(18) 0.0034(17) -0.0035(17)
C4 0.023(2) 0.021(2) 0.020(2) -0.0032(18) 0.0055(17) -0.0057(17)
C5 0.027(2) 0.016(2) 0.017(2) -0.0012(17) 0.0012(17) -0.0042(17)
C6 0.022(2) 0.015(2) 0.028(2) -0.0058(18) 0.0055(17) -0.0015(17)
C7 0.023(2) 0.022(3) 0.024(2) -0.003(2) 0.0044(18) -0.0040(19)
C8 0.023(2) 0.025(3) 0.018(2) -0.0056(19) 0.0025(17) -0.0008(18)
C9 0.031(3) 0.019(2) 0.026(2) -0.0049(19) 0.0010(19) -0.0013(19)
N11 0.031(2) 0.019(2) 0.029(2) -0.0013(16) 0.0024(16) -0.0016(15)
N12 0.0266(19) 0.021(2) 0.0267(19) -0.0045(15) 0.0034(15) 0.0015(15)
C11 0.028(2) 0.019(2) 0.031(2) 0.0037(19) 0.0047(19) 0.0032(18)
C12 0.033(3) 0.023(3) 0.025(2) 0.0001(19) 0.0024(18) 0.0013(19)
C13 0.035(3) 0.027(3) 0.025(2) -0.001(2) -0.0042(19) -0.001(2)
C14 0.046(3) 0.016(2) 0.029(2) 0.0018(19) 0.002(2) -0.0065(19)
C15 0.037(3) 0.020(3) 0.026(2) -0.0051(19) 0.0049(19) -0.0055(19)
C16 0.100(4) 0.024(3) 0.031(3) -0.004(2) -0.006(3) 0.001(3)
C17 0.025(2) 0.021(2) 0.032(2) -0.0048(19) 0.0028(18) -0.0006(18)
C18 0.018(2) 0.025(2) 0.027(2) -0.0053(19) 0.0010(17) 0.0005(18)
C19 0.028(2) 0.020(2) 0.030(2) -0.0047(19) 0.0065(18) -0.0005(18)
C20 0.029(2) 0.019(2) 0.033(2) -0.0023(19) 0.0056(19) -0.0001(18)
C21 0.032(3) 0.029(3) 0.022(2) -0.0041(19) 0.0069(18) -0.005(2)
C22 0.030(2) 0.022(3) 0.030(2) -0.0052(19) 0.0043(19) -0.0024(19)
N31 0.029(2) 0.020(2) 0.0244(18) 0.0001(15) 0.0061(15) -0.0012(15)
C31 0.030(2) 0.020(3) 0.027(2) -0.0014(19) 0.0090(18) 0.0050(18)
C32 0.030(2) 0.020(2) 0.027(2) 0.0039(19) 0.0026(18) 0.0012(18)
C33 0.028(2) 0.024(3) 0.022(2) 0.0013(19) 0.0069(18) 0.0001(18)
C34 0.037(3) 0.021(3) 0.026(2) -0.0059(19) 0.0133(19) -0.0043(19)
C35 0.032(2) 0.020(2) 0.031(2) 0.0002(19) 0.0058(19) -0.0017(19)
C36 0.031(2) 0.028(3) 0.030(2) 0.0025(19) 0.008(2) 0.0005(19)

loop_
_atom_type_symbol
_atom_type_description
_atom_type_scat_dispersion_real
_atom_type_scat_dispersion_imag
_atom_type_scat_source
C C 0.0033 0.0016 'International Tables Vol C Tables 4.2.6.8 and 6.1.1.4'
H H 0.0000 0.0000 'International Tables Vol C Tables 4.2.6.8 and 6.1.1.4'
N N 0.0061 0.0033 'International Tables Vol C Tables 4.2.6.8 and 6.1.1.4'
O O 0.0106 0.0060 'International Tables Vol C Tables 4.2.6.8 and 6.1.1.4'

loop_
_geom_angle_atom_site_label_1
_geom_angle_atom_site_label_2
_geom_angle_atom_site_label_3
_geom_angle
_geom_angle_site_symmetry_3
C6 C1 C2 119.3(3) .
C6 C1 C7 122.5(3) .
C2 C1 C7 118.1(3) .
C1 C2 C3 120.7(3) .
C4 C3 C2 118.8(3) .
C4 C3 C8 122.0(3) .
C2 C3 C8 119.2(3) .
C5 C4 C3 120.9(3) .
C4 C5 C6 119.3(4) .
C4 C5 C9 119.4(3) .
C6 C5 C9 121.4(3) .
C1 C6 C5 121.1(3) .
O2 C7 O1 124.0(3) .
O2 C7 C1 122.4(3) .
O1 C7 C1 113.5(3) .
O3 C8 O4 124.3(3) .
O3 C8 C3 122.0(3) .
O4 C8 C3 113.8(3) .
O5 C9 O6 123.9(4) .
O5 C9 C5 123.5(3) .
O6 C9 C5 112.5(3) .
C15 N11 C11 116.8(3) .
C21 N12 C20 118.1(3) .
N11 C11 C12 123.4(4) .
C11 C12 C13 120.0(4) .
C14 C13 C12 116.5(4) .
C14 C13 C16 124.4(4) .
C12 C13 C16 119.1(4) .
C15 C14 C13 119.5(4) .
N11 C15 C14 123.7(4) .
C13 C16 C17 115.7(3) .
C16 C17 C18 115.6(3) .
C22 C18 C19 117.1(4) .
C22 C18 C17 123.0(3) .
C19 C18 C17 119.8(3) .
C18 C19 C20 119.9(4) .
N12 C20 C19 122.2(4) .
N12 C21 C22 122.8(3) .
C21 C22 C18 120.0(4) .
C31 N31 C35 117.4(3) .
N31 C31 C32 122.8(3) .
C31 C32 C33 119.8(4) .
C34 C33 C32 117.5(3) .
C34 C33 C36 121.1(3) .
C32 C33 C36 121.4(4) .
C35 C34 C33 120.1(4) .
N31 C35 C34 122.4(4) .
C33 C36 C36 111.3(4) 3_656

loop_
_geom_bond_atom_site_label_1
_geom_bond_atom_site_label_2
_geom_bond_distance
_geom_bond_site_symmetry_2
O1 C7 1.330(4) .
O2 C7 1.231(4) .
O3 C8 1.228(4) .
O4 C8 1.322(4) .
O5 C9 1.223(4) .
O6 C9 1.334(4) .
C1 C6 1.382(5) .
C1 C2 1.392(5) .
C1 C7 1.497(5) .
C2 C3 1.401(5) .
C3 C4 1.397(5) .
C3 C8 1.496(5) .
C4 C5 1.387(5) .
C5 C6 1.392(4) .
C5 C9 1.498(5) .
N11 C15 1.339(5) .
N11 C11 1.342(4) .
N12 C21 1.336(5) .
N12 C20 1.340(4) .
C11 C12 1.368(5) .
C12 C13 1.400(5) .
C13 C14 1.396(5) .
C13 C16 1.494(5) .
C14 C15 1.376(5) .
C16 C17 1.509(5) .
C17 C18 1.518(5) .
C18 C22 1.387(5) .
C18 C19 1.388(5) .
C19 C20 1.391(5) .
C21 C22 1.380(5) .
N31 C31 1.347(4) .
N31 C35 1.353(4) .
C31 C32 1.379(5) .
C32 C33 1.387(5) .
C33 C34 1.384(5) .
C33 C36 1.511(5) .
C34 C35 1.377(5) .
C36 C36 1.540(7) 3_656

loop_
_geom_hbond_atom_site_label_D
_geom_hbond_atom_site_label_H
_geom_hbond_atom_site_label_A
_geom_hbond_distance_DH
_geom_hbond_distance_HA
_geom_hbond_distance_DA
_geom_hbond_angle_DHA
_geom_hbond_site_symmetry_A
O1 H1O N31 1.13 1.50 2.596(4) 163.7 1_556
O4 H4O N12 1.04 1.56 2.605(4) 175.2 1_545
O6 H6O N11 1.12 1.51 2.614(4) 169.9 2_656

loop_
_geom_torsion_atom_site_label_1
_geom_torsion_atom_site_label_2
_geom_torsion_atom_site_label_3
_geom_torsion_atom_site_label_4
_geom_torsion
_geom_torsion_site_symmetry_4
C6 C1 C2 C3 1.9(5) .
C7 C1 C2 C3 -178.2(3) .
C1 C2 C3 C4 0.3(5) .
C1 C2 C3 C8 -179.8(3) .
C2 C3 C4 C5 -1.9(5) .
C8 C3 C4 C5 178.2(3) .
C3 C4 C5 C6 1.3(5) .
C3 C4 C5 C9 -179.6(3) .
C2 C1 C6 C5 -2.5(5) .
C7 C1 C6 C5 177.5(3) .
C4 C5 C6 C1 1.0(5) .
C9 C5 C6 C1 -178.2(3) .
C6 C1 C7 O2 171.8(3) .
C2 C1 C7 O2 -8.2(5) .
C6 C1 C7 O1 -6.8(5) .
C2 C1 C7 O1 173.3(3) .
C4 C3 C8 O3 -176.9(3) .
C2 C3 C8 O3 3.2(5) .
C4 C3 C8 O4 2.5(5) .
C2 C3 C8 O4 -177.3(3) .
C4 C5 C9 O5 -19.7(5) .
C6 C5 C9 O5 159.5(4) .
C4 C5 C9 O6 158.6(3) .
C6 C5 C9 O6 -22.2(5) .
C15 N11 C11 C12 -0.1(5) .
N11 C11 C12 C13 1.6(6) .
C11 C12 C13 C14 -2.0(6) .
C11 C12 C13 C16 176.6(4) .
C12 C13 C14 C15 1.1(6) .
C16 C13 C14 C15 -177.4(4) .
C11 N11 C15 C14 -0.9(6) .
C13 C14 C15 N11 0.4(6) .
C14 C13 C16 C17 4.9(7) .
C12 C13 C16 C17 -173.6(4) .
C13 C16 C17 C18 173.3(3) .
C16 C17 C18 C22 -29.4(5) .
C16 C17 C18 C19 153.1(4) .
C22 C18 C19 C20 -0.5(5) .
C17 C18 C19 C20 177.1(3) .
C21 N12 C20 C19 0.1(6) .
C18 C19 C20 N12 0.0(6) .
C20 N12 C21 C22 0.5(6) .
N12 C21 C22 C18 -1.0(6) .
C19 C18 C22 C21 1.0(5) .
C17 C18 C22 C21 -176.5(3) .
C35 N31 C31 C32 1.0(5) .
N31 C31 C32 C33 0.1(6) .
C31 C32 C33 C34 -1.5(5) .
C31 C32 C33 C36 177.3(3) .
C32 C33 C34 C35 2.0(6) .
C36 C33 C34 C35 -176.9(3) .
C31 N31 C35 C34 -0.5(5) .
C33 C34 C35 N31 -1.0(6) .
C34 C33 C36 C36 66.0(5) 3_656
C32 C33 C36 C36 -112.8(5) 3_656
